data_4327446
loop_
_publ_author_name
'Laurent Barloy'
'Gr\'egory Malais\'e'
'Shailesh Ramdeehul'
'Claire Newton'
'John A. Osborn'
'Nathalie Kyritsakas'

_publ_section_title
;
 Synthesis and Structural Studies of Binuclear Platinum(II) Complexes with
 a Novel Phosphorus-Nitrogen-Phosphorus Ligand
;
_journal_name_full 'Inorganic Chemistry'
_journal_page_first 2902
_journal_page_last 2907
_journal_paper_doi 10.1021/ic020668+
_journal_volume 42
_journal_year 2003
_chemical_formula_moiety 'C64 H58 Cl8 N2 O4 P4 Pt2'
_chemical_formula_sum 'C64 H58 Cl8 N2 O4 P4 Pt2'
_chemical_formula_weight 1716.89
_chemical_name_systematic ' ?'
_space_group_IT_number 14
_symmetry_cell_setting monoclinic
_symmetry_space_group_name_Hall '-P 2yn'
_symmetry_space_group_name_H-M 'P 1 21/n 1'
_cell_angle_alpha 90
_cell_angle_beta 105.81(2)
_cell_angle_gamma 90
_cell_formula_units_Z 2
_cell_length_a 11.311(3)
_cell_length_b 15.927(4)
_cell_length_c 19.080(5)
_cell_measurement_reflns_used 25
_cell_measurement_temperature 294
_cell_measurement_theta_max 20.0
_cell_measurement_theta_min 18.5
_cell_volume 3307.2(15)
_computing_cell_refinement CAD4_(Enraf-Nonius,_1994)
_computing_data_collection CAD4_(Enraf-Nonius,_1994)
_computing_data_reduction process_OpenMoleN_(_1997)
_computing_publication_material CIFGEN_IN_OpenMoleN_(_1997)
_computing_structure_refinement LSFM_OpenMoleN_(_1997)
_computing_structure_solution direct_methods_(SIR,_Burla_et_al.,_1989)
_diffrn_ambient_temperature 294
_diffrn_measurement_device_type Enraf_Nonius_CAD4
_diffrn_measurement_method \q/2\q
_diffrn_radiation_monochromator graphite
_diffrn_radiation_type Mo-K\a
_diffrn_radiation_wavelength 0.71073
_diffrn_reflns_av_R_equivalents 0
_diffrn_reflns_av_sigmaI/netI 0.333
_diffrn_reflns_limit_h_max 14
_diffrn_reflns_limit_h_min 0
_diffrn_reflns_limit_k_max 0
_diffrn_reflns_limit_k_min -20
_diffrn_reflns_limit_l_max 23
_diffrn_reflns_limit_l_min -24
_diffrn_reflns_number 7855
_diffrn_reflns_theta_max 26.98
_diffrn_reflns_theta_min 2.5
_diffrn_source xray_tube
_diffrn_standards_decay_% 0
_diffrn_standards_interval_time 60
_diffrn_standards_number 3
_exptl_absorpt_coefficient_mu 4.693
_exptl_absorpt_correction_T_max 0.625
_exptl_absorpt_correction_T_min 0.465
_exptl_absorpt_correction_type psi_scan_(North,_Phillips,_Mathews,_1968)
_exptl_crystal_colour colorless
_exptl_crystal_density_diffrn 1.72
_exptl_crystal_density_method none
_exptl_crystal_description prism
_exptl_crystal_F_000 1680
_exptl_crystal_size_max 0.28
_exptl_crystal_size_mid 0.14
_exptl_crystal_size_min 0.10
_refine_diff_density_max 0.537
_refine_diff_density_min -0.234
_refine_ls_extinction_method none
_refine_ls_goodness_of_fit_all 5.387
_refine_ls_goodness_of_fit_ref 1.027
_refine_ls_hydrogen_treatment noref
_refine_ls_matrix_type full
_refine_ls_number_constraints 0
_refine_ls_number_parameters 379
_refine_ls_number_reflns 4093
_refine_ls_number_restraints 0
_refine_ls_R_factor_all 0.114
_refine_ls_R_factor_gt 0.031
_refine_ls_shift/esd_mean 0.000
_refine_ls_shift/su_max 0.004
_refine_ls_structure_factor_coef F
_refine_ls_weighting_scheme sigma
_refine_ls_wR_factor_all 0.180
_refine_ls_wR_factor_ref 0.036
_reflns_number_gt 4093
_reflns_number_total 7482
_reflns_threshold_expression >3.0\s(I)
_cod_data_source_file ic0206682B_2.cif
_cod_data_source_block st660
_cod_original_cell_volume 3307(1)
_cod_database_code 4327446

loop_
_symmetry_equiv_pos_as_xyz
x,y,z
1/2-x,1/2+y,1/2-z
-x,-y,-z
1/2+x,1/2-y,1/2+z

loop_
_atom_site_label
_atom_site_fract_x
_atom_site_fract_y
_atom_site_fract_z
_atom_site_U_iso_or_equiv
_atom_site_adp_type
_atom_site_calc_flag
_atom_site_calc_attached_atom
_atom_site_type_symbol
Pt 0.86527(2) 0.12118(2) 0.75361(1) 0.03434(9) Uani ? ? Pt
CL1 1.0737(1) 0.1035(1) 0.81555(9) 0.050(1) Uani ? ? Cl
CL2 0.8262(2) 0.1428(1) 0.86686(9) 0.058(1) Uani ? ? Cl
P1 0.6664(1) 0.1352(1) 0.69878(8) 0.0355(8) Uani ? ? P
C1 0.6249(5) 0.2392(4) 0.6657(3) 0.043(3) Uani ? ? C
C2 0.5729(7) 0.2581(4) 0.5928(3) 0.049(4) Uani ? ? C
C3 0.5369(8) 0.3410(5) 0.5717(4) 0.067(5) Uani ? ? C
C4 0.5555(8) 0.4028(5) 0.6235(5) 0.065(5) Uani ? ? C
C5 0.6084(7) 0.3865(4) 0.6946(4) 0.058(4) Uani ? ? C
C6 0.6425(7) 0.3041(5) 0.7162(4) 0.054(4) Uani ? ? C
C7 0.5614(5) 0.1078(4) 0.7518(3) 0.039(3) Uani ? ? C
C8 0.5779(6) 0.0318(5) 0.7882(4) 0.050(4) Uani ? ? C
C9 0.4926(7) 0.0038(5) 0.8220(4) 0.069(5) Uani ? ? C
C10 0.3879(7) 0.0508(6) 0.8183(4) 0.070(5) Uani ? ? C
C11 0.3703(6) 0.1248(5) 0.7826(4) 0.063(4) Uani ? ? C
C12 0.4579(6) 0.1549(5) 0.7496(4) 0.048(4) Uani ? ? C
O1 0.6234(4) 0.0718(3) 0.6305(2) 0.041(2) Uani ? ? O
C13 0.4969(6) 0.0618(4) 0.5917(3) 0.041(3) Uani ? ? C
C14 0.4566(6) -0.0281(4) 0.5904(3) 0.040(3) Uani ? ? C
C15 0.5292(6) -0.0922(4) 0.6286(4) 0.047(4) Uani ? ? C
C16 0.4803(7) -0.1723(4) 0.6230(4) 0.054(4) Uani ? ? C
C17 0.3618(7) -0.1858(4) 0.5798(4) 0.050(4) Uani ? ? C
C18 0.2987(5) -0.1186(4) 0.5433(3) 0.041(3) Uani ? ? C
N 0.3423(5) -0.0404(3) 0.5481(3) 0.038(3) Uani ? ? n
O2 0.1857(3) -0.1302(3) 0.4189(2) 0.040(2) Uani ? ? O
C19 0.1715(6) -0.1292(5) 0.4923(3) 0.045(3) Uani ? ? C
P2 0.9224(1) 0.1053(1) 0.65163(9) 0.0383(8) Uani ? ? P
C20 -0.0497(6) -0.1696(5) 0.3547(4) 0.045(4) Uani ? ? C
C21 -0.0665(7) -0.2461(5) 0.3197(4) 0.061(4) Uani ? ? C
C22 -0.1586(8) -0.3006(5) 0.3284(5) 0.075(6) Uani ? ? C
C23 -0.2294(8) -0.2799(6) 0.3730(6) 0.092(6) Uani ? ? C
C24 -0.2141(7) -0.2059(7) 0.4073(4) 0.082(5) Uani ? ? C
C25 -0.1238(7) -0.1483(6) 0.4000(4) 0.066(5) Uani ? ? C
C26 0.0419(6) 0.0022(5) 0.3623(4) 0.051(4) Uani ? ? C
C27 -0.0768(8) 0.0344(6) 0.3335(4) 0.077(5) Uani ? ? C
C28 -0.0908(9) 0.1226(6) 0.3410(4) 0.093(6) Uani ? ? C
C29 0.003(1) 0.1716(6) 0.3754(5) 0.097(6) Uani ? ? C
C30 0.117(1) 0.1405(5) 0.4027(4) 0.079(6) Uani ? ? C
C31 0.1361(8) 0.0558(5) 0.3966(4) 0.061(5) Uani ? ? C
C32 0.250(1) 0.0322(9) 0.0074(6) 0.126(9) Uani ? ? C
CL3 0.3435(4) 0.1286(2) 0.0211(2) 0.157(3) Uani ? ? Cl
CL4 0.3200(4) -0.0450(2) -0.0150(2) 0.154(3) Uani ? ? Cl
H1 0.5616 0.2150 0.5571 0.0642 Uiso calc C2 H
H2 0.5000 0.3540 0.5219 0.0889 Uiso calc C3 H
H3 0.5305 0.4586 0.6091 0.0886 Uiso calc C4 H
H4 0.6224 0.4305 0.7295 0.0763 Uiso calc C5 H
H5 0.6784 0.2922 0.7662 0.0690 Uiso calc C6 H
H6 0.6486 -0.0012 0.7897 0.0694 Uiso calc C8 H
H7 0.5054 -0.0478 0.8480 0.0912 Uiso calc C9 H
H8 0.3283 0.0308 0.8411 0.0971 Uiso calc C10 H
H9 0.2981 0.1565 0.7798 0.0823 Uiso calc C11 H
H10 0.4464 0.2077 0.7256 0.0640 Uiso calc C12 H
H11 0.4852 0.0806 0.5431 0.0564 Uiso calc C13 H
H12 0.4482 0.0948 0.6147 0.0564 Uiso calc C13 H
H13 0.6103 -0.0814 0.6579 0.0654 Uiso calc C15 H
H14 0.5276 -0.2177 0.6484 0.0769 Uiso calc C16 H
H15 0.3256 -0.2400 0.5756 0.0683 Uiso calc C17 H
H16 0.1205 -0.0836 0.4978 0.0605 Uiso calc C19 H
H17 0.1362 -0.1804 0.5022 0.0605 Uiso calc C19 H
H18 1.0156 0.2618 0.7103 0.0815 Uiso calc ? H
H19 1.1716 0.3525 0.6970 0.1080 Uiso calc ? H
H20 1.2898 0.3180 0.6202 0.1339 Uiso calc ? H
H21 1.2656 0.1917 0.5626 0.1191 Uiso calc ? H
H22 1.1134 0.0962 0.5749 0.0948 Uiso calc ? H
H23 1.1441 0.0005 0.6898 0.0985 Uiso calc ? H
H24 1.1692 -0.1472 0.6791 0.1247 Uiso calc ? H
H25 1.0112 -0.2298 0.6192 0.1384 Uiso calc ? H
H26 0.8169 -0.1764 0.5743 0.1156 Uiso calc ? H
H27 0.7839 -0.0336 0.5834 0.0825 Uiso calc ? H
H28 0.1768 0.0419 -0.0300 0.1849 Uiso calc C32 H
H29 0.2307 0.0191 0.0515 0.1849 Uiso calc C32 H

loop_
_atom_site_aniso_label
_atom_site_aniso_U_11
_atom_site_aniso_U_22
_atom_site_aniso_U_33
_atom_site_aniso_U_12
_atom_site_aniso_U_13
_atom_site_aniso_U_23
_atom_site_aniso_type_symbol
Pt 0.02988(9) 0.0415(1) 0.03267(9) -0.0055(1) 0.00605(7) -0.0041(1) Pt
CL1 0.0336(8) 0.078(1) 0.0484(9) -0.0020(9) 0.0011(7) 0.0043(9) Cl
CL2 0.0539(9) 0.089(1) 0.0404(8) -0.0197(9) 0.0168(7) -0.0167(9) Cl
P1 0.0320(7) 0.0360(9) 0.0387(8) -0.0052(7) 0.0085(6) -0.0049(7) P
C1 0.039(3) 0.042(4) 0.047(3) -0.004(3) 0.018(3) -0.001(3) C
C2 0.059(4) 0.046(4) 0.044(3) -0.004(3) 0.015(3) 0.000(3) C
C3 0.084(5) 0.058(5) 0.061(4) -0.001(4) 0.016(4) 0.011(4) C
C4 0.077(5) 0.041(4) 0.088(5) 0.011(4) 0.024(4) 0.013(4) C
C5 0.071(4) 0.039(4) 0.069(4) 0.000(4) 0.024(3) -0.009(4) C
C6 0.059(4) 0.048(4) 0.055(4) 0.001(4) 0.020(3) -0.002(4) C
C7 0.033(3) 0.053(4) 0.035(3) -0.009(3) 0.007(2) -0.004(3) C
C8 0.033(3) 0.062(4) 0.062(4) -0.003(3) 0.008(3) 0.006(4) C
C9 0.064(4) 0.077(5) 0.067(4) -0.028(4) 0.012(4) 0.029(4) C
C10 0.044(4) 0.111(7) 0.070(5) -0.017(4) 0.018(3) 0.019(5) C
C11 0.045(3) 0.077(5) 0.071(4) 0.002(4) 0.022(3) 0.003(5) C
C12 0.037(3) 0.061(4) 0.050(4) -0.006(3) 0.012(3) 0.002(3) C
O1 0.031(2) 0.047(3) 0.048(2) -0.009(2) 0.006(2) -0.014(2) O
C13 0.033(3) 0.046(4) 0.045(3) -0.004(3) 0.002(3) -0.006(3) C
C14 0.038(3) 0.045(4) 0.038(3) -0.000(3) 0.008(3) -0.002(3) C
C15 0.039(4) 0.050(4) 0.052(4) -0.002(3) -0.004(3) -0.003(3) C
C16 0.067(5) 0.042(4) 0.055(4) 0.005(4) -0.005(4) 0.003(4) C
C17 0.061(4) 0.038(4) 0.052(4) -0.006(3) 0.005(3) -0.006(3) C
C18 0.045(3) 0.043(3) 0.035(3) -0.005(4) 0.008(2) -0.004(3) C
N 0.037(3) 0.043(3) 0.034(3) -0.001(2) 0.003(2) -0.000(2) n
O2 0.036(2) 0.053(3) 0.033(2) -0.004(2) 0.008(2) -0.002(2) O
C19 0.044(3) 0.057(4) 0.035(3) -0.012(4) 0.006(2) 0.005(3) C
P2 0.0328(7) 0.048(1) 0.0359(7) -0.0021(7) 0.0079(6) -0.0016(7) P
C20 0.032(3) 0.068(5) 0.043(3) -0.007(3) 0.001(3) 0.009(3) C
C21 0.047(4) 0.065(5) 0.075(5) -0.007(4) 0.014(3) 0.019(4) C
C22 0.060(5) 0.064(5) 0.112(7) -0.011(4) 0.001(5) 0.024(5) C
C23 0.050(5) 0.115(7) 0.135(7) -0.010(5) 0.010(5) 0.072(5) C
C24 0.046(4) 0.158(8) 0.076(5) 0.006(5) 0.025(3) 0.055(5) C
C25 0.044(4) 0.121(7) 0.054(4) 0.002(5) 0.012(3) 0.011(5) C
C26 0.057(4) 0.058(4) 0.041(3) 0.005(4) 0.019(3) -0.002(3) C
C27 0.086(5) 0.085(6) 0.062(4) 0.039(4) 0.030(4) 0.010(4) C
C28 0.125(6) 0.109(7) 0.058(4) 0.059(6) 0.032(4) 0.014(5) C
C29 0.193(8) 0.076(5) 0.061(5) 0.065(5) 0.054(5) 0.013(4) C
C30 0.157(8) 0.051(5) 0.062(4) 0.006(5) 0.035(5) -0.009(4) C
C31 0.086(5) 0.058(5) 0.046(4) 0.003(4) 0.018(4) 0.001(4) C
C32 0.083(7) 0.24(1) 0.101(7) 0.008(8) 0.018(6) -0.073(7) C
CL3 0.192(4) 0.102(2) 0.196(4) 0.030(3) -0.036(3) 0.023(3) Cl
CL4 0.223(3) 0.135(3) 0.120(2) -0.021(3) 0.072(2) -0.012(2) Cl

loop_
_atom_type_symbol
_atom_type_scat_dispersion_real
_atom_type_scat_dispersion_imag
_atom_type_scat_source
C 0.002 0.002 International_Tables_Vol_IV_Table_2.3.1
H 0.000 0.000 International_Tables_Vol_IV_Table_2.3.1
Cl 0.132 0.159 International_Tables_Vol_IV_Table_2.3.1
N 0.004 0.003 International_Tables_Vol_IV_Table_2.3.1
O 0.008 0.006 International_Tables_Vol_IV_Table_2.3.1
P 0.090 0.095 International_Tables_Vol_IV_Table_2.3.1
Pt -2.352 8.388 International_Tables_Vol_IV_Table_2.3.1

loop_
_geom_angle_atom_site_label_1
_geom_angle_atom_site_label_2
_geom_angle_atom_site_label_3
_geom_angle
_geom_angle_site_symmetry_1
_geom_angle_site_symmetry_3
CL1 Pt CL2 88.24(7) . .
CL1 Pt P1 177.67(7) . .
CL1 Pt P2 86.31(6) . .
CL2 Pt P1 89.89(6) . .
CL2 Pt P2 173.96(6) . .
P1 Pt P2 95.62(6) . .
C1 P1 C7 105.7(3) . .
C1 P1 O1 107.6(3) . .
C7 P1 O1 101.6(3) . .
P1 C1 C2 123.6(5) . .
P1 C1 C6 118.0(6) . .
C2 C1 C6 118.4(7) . .
C1 C2 C3 120.0(7) . .
C2 C3 C4 119.4(8) . .
C3 C4 C5 121.7(8) . .
C4 C5 C6 119.2(7) . .
C1 C6 C5 121.2(7) . .
P1 C7 C8 118.2(5) . .
P1 C7 C12 122.1(5) . .
C8 C7 C12 119.3(6) . .
C7 C8 C9 120.3(7) . .
C8 C9 C10 120.0(8) . .
C9 C10 C11 120.2(8) . .
C10 C11 C12 120.2(8) . .
C7 C12 C11 120.0(7) . .
P1 O1 C13 121.7(4) . .
O1 C13 C14 111.8(5) . .
C13 C14 C15 124.0(6) . .
C13 C14 N 112.9(6) . .
C15 C14 N 123.1(6) . .
C14 C15 C16 118.1(7) . .
C15 C16 C17 119.4(7) . .
C16 C17 C18 117.9(7) . .
C17 C18 N 124.3(6) . .
C17 C18 C19 121.0(7) . .
N C18 C19 114.7(6) . .
C14 N C18 117.2(6) . .
C19 O2 P2 123.2(4) . 3_656
C18 C19 O2 106.6(5) . .
O2 P2 C20 104.2(3) 3_656 3_656
O2 P2 C26 105.2(3) 3_656 3_656
C20 P2 C26 108.5(4) 3_656 3_656
P2 C20 C21 118.6(6) 3_656 .
P2 C20 C25 121.9(7) 3_656 .
C21 C20 C25 119.2(7) . .
C20 C21 C22 120.0(9) . .
C21 C22 C23 120(1) . .
C22 C23 C24 120(1) . .
C23 C24 C25 121(1) . .
C20 C25 C24 118.4(9) . .
P2 C26 C27 121.4(7) 3_656 .
P2 C26 C31 118.9(6) 3_656 .
C27 C26 C31 119.4(8) . .
C26 C27 C28 116(1) . .
C27 C28 C29 122(1) . .
C28 C29 C30 121(1) . .
C29 C30 C31 119(1) . .
C26 C31 C30 121.8(9) . .
CL3 C32 CL4 112.3(7) . .

loop_
_geom_bond_atom_site_label_1
_geom_bond_atom_site_label_2
_geom_bond_distance
_geom_bond_site_symmetry_2
Pt CL1 2.348(2) .
Pt CL2 2.346(2) .
Pt P1 2.219(2) .
Pt P2 2.226(2) .
P1 C1 1.790(7) .
P1 C7 1.811(7) .
P1 O1 1.615(4) .
C1 C2 1.387(9) .
C1 C6 1.39(1) .
C2 C3 1.41(1) .
C3 C4 1.37(1) .
C4 C5 1.35(1) .
C5 C6 1.40(1) .
C7 C8 1.38(1) .
C7 C12 1.381(9) .
C8 C9 1.37(1) .
C9 C10 1.39(1) .
C10 C11 1.35(1) .
C11 C12 1.40(1) .
O1 C13 1.429(7) .
C13 C14 1.501(9) .
C14 C15 1.386(9) .
C14 N 1.338(8) .
C15 C16 1.38(1) .
C16 C17 1.39(1) .
C17 C18 1.37(1) .
C18 N 1.334(8) .
C18 C19 1.511(9) .
O2 C19 1.452(7) .
O2 P2 1.602(4) 3_656
P2 C20 1.798(7) 3_656
P2 C26 1.796(8) 3_656
C20 C21 1.38(1) .
C20 C25 1.40(1) .
C21 C22 1.40(1) .
C22 C23 1.36(2) .
C23 C24 1.34(2) .
C24 C25 1.41(1) .
C26 C27 1.40(1) .
C26 C31 1.38(1) .
C27 C28 1.42(1) .
C28 C29 1.34(2) .
C29 C30 1.35(2) .
C30 C31 1.38(1) .
C32 CL3 1.84(2) .
C32 CL4 1.58(1) .
